data_7060781
loop_
_publ_author_name
'Land, Michael A.'
'Robertson, Katherine N.'
'Ylijoki, Kai E. O.'
'Clyburne, Jason A. C.'

_publ_section_title
;
 Reactivity of 1,3-dichloro-1,3-bis(dimethylamino)-propenium salts with
 primary amines
;
_journal_issue 30
_journal_name_full 'New Journal of Chemistry'
_journal_page_first 13558
_journal_page_last 13570
_journal_paper_doi 10.1039/D1NJ02298A
_journal_volume 45
_journal_year 2021
_chemical_formula_moiety 'C12 H22 N3, F6 P'
_chemical_formula_sum 'C12 H22 F6 N3 P'
_chemical_formula_weight 353.29
_space_group_crystal_system monoclinic
_space_group_IT_number 14
_space_group_name_Hall '-P 2yn'
_space_group_name_H-M_alt 'P 1 21/n 1'
_atom_sites_solution_hydrogens geom
_atom_sites_solution_primary 'dual space'
_audit_creation_method SHELXL-2018/1
_audit_update_record
;
2021-02-09 deposited with the CCDC.	2021-06-30 downloaded from the CCDC.
;
_cell_angle_alpha 90
_cell_angle_beta 102.7100(10)
_cell_angle_gamma 90
_cell_formula_units_Z 4
_cell_length_a 8.0339(11)
_cell_length_b 13.7156(19)
_cell_length_c 15.213(2)
_cell_measurement_reflns_used 9152
_cell_measurement_temperature 125(2)
_cell_measurement_theta_max 28.87
_cell_measurement_theta_min 2.60
_cell_volume 1635.2(4)
_computing_cell_refinement 'Bruker SAINT'
_computing_data_collection 'Bruker APEX2'
_computing_data_reduction 'Bruker SAINT'
_computing_structure_refinement 'SHELXL-2018/1 (Sheldrick, 2018)'
_computing_structure_solution 'SHELXT-2014 (Sheldrick, 2015)'
_diffrn_ambient_temperature 125(2)
_diffrn_measured_fraction_theta_full 1.000
_diffrn_measured_fraction_theta_max 0.946
_diffrn_measurement_device_type 'Bruker APEX-II CCD'
_diffrn_measurement_method '\f and \w scans'
_diffrn_radiation_monochromator graphite
_diffrn_radiation_source 'sealed tube'
_diffrn_radiation_type MoK\a
_diffrn_radiation_wavelength 0.71073
_diffrn_reflns_av_R_equivalents 0.0247
_diffrn_reflns_av_unetI/netI 0.0197
_diffrn_reflns_Laue_measured_fraction_full 1.000
_diffrn_reflns_Laue_measured_fraction_max 0.946
_diffrn_reflns_limit_h_max 10
_diffrn_reflns_limit_h_min -10
_diffrn_reflns_limit_k_max 18
_diffrn_reflns_limit_k_min -18
_diffrn_reflns_limit_l_max 20
_diffrn_reflns_limit_l_min -19
_diffrn_reflns_number 19599
_diffrn_reflns_point_group_measured_fraction_full 1.000
_diffrn_reflns_point_group_measured_fraction_max 0.946
_diffrn_reflns_theta_full 25.242
_diffrn_reflns_theta_max 28.955
_diffrn_reflns_theta_min 2.022
_exptl_absorpt_coefficient_mu 0.227
_exptl_absorpt_correction_T_max 0.7458
_exptl_absorpt_correction_T_min 0.7024
_exptl_absorpt_correction_type multi-scan
_exptl_absorpt_process_details 'SADABS; Bruker 2009'
_exptl_crystal_colour colourless
_exptl_crystal_density_diffrn 1.435
_exptl_crystal_description 'thick rod'
_exptl_crystal_F_000 736
_exptl_crystal_size_max 0.500
_exptl_crystal_size_mid 0.200
_exptl_crystal_size_min 0.200
_refine_diff_density_max 0.371
_refine_diff_density_min -0.372
_refine_diff_density_rms 0.044
_refine_ls_extinction_method none
_refine_ls_goodness_of_fit_ref 1.040
_refine_ls_hydrogen_treatment constr
_refine_ls_matrix_type full
_refine_ls_number_parameters 415
_refine_ls_number_reflns 4095
_refine_ls_number_restraints 857
_refine_ls_restrained_S_all 1.082
_refine_ls_R_factor_all 0.0543
_refine_ls_R_factor_gt 0.0410
_refine_ls_shift/su_max 0.000
_refine_ls_shift/su_mean 0.000
_refine_ls_structure_factor_coef Fsqd
_refine_ls_weighting_details 'w=1/[\s^2^(Fo^2^)+(0.0613P)^2^+0.5658P] where P=(Fo^2^+2Fc^2^)/3'
_refine_ls_weighting_scheme calc
_refine_ls_wR_factor_gt 0.1102
_refine_ls_wR_factor_ref 0.1195
_reflns_Friedel_coverage 0.000
_reflns_number_gt 3268
_reflns_number_total 4095
_reflns_threshold_expression 'I > 2\s(I)'
_cod_data_source_file d1nj02298a3.cif
_cod_data_source_block compound8b_ML108
_cod_depositor_comments 'Adding full bibliography for 7060780--7060787.cif.'
_cod_original_cell_volume 1635.3(4)
_cod_original_sg_symbol_H-M 'P 21/n'
_cod_database_code 7060781
_shelx_shelxl_version_number 2018/1
_shelx_space_group_comment
;
The symmetry employed for this shelxl refinement is uniquely defined
by the following loop, which should always be used as a source of
symmetry information in preference to the above space-group names.
They are only intended as comments.
;
_shelx_estimated_absorpt_t_min 0.895
_shelx_estimated_absorpt_t_max 0.956

loop_
_space_group_symop_operation_xyz
'x, y, z'
'-x+1/2, y+1/2, -z+1/2'
'-x, -y, -z'
'x-1/2, -y-1/2, z-1/2'

loop_
_atom_site_label
_atom_site_type_symbol
_atom_site_fract_x
_atom_site_fract_y
_atom_site_fract_z
_atom_site_U_iso_or_equiv
_atom_site_adp_type
_atom_site_occupancy
_atom_site_site_symmetry_order
_atom_site_calc_flag
_atom_site_refinement_flags_posn
_atom_site_refinement_flags_adp
_atom_site_refinement_flags_occupancy
_atom_site_disorder_assembly
_atom_site_disorder_group
P1 P 0.19263(6) 0.14600(3) 0.32225(3) 0.03479(14) Uani 1 1 d . . . . .
F1A F 0.0980(12) 0.1428(8) 0.2172(4) 0.0500(17) Uani 0.422(9) 1 d D U P A 1
F2A F 0.2831(12) 0.1443(7) 0.4249(4) 0.084(2) Uani 0.422(9) 1 d D U P A 1
F3A F 0.2761(13) 0.2428(6) 0.3051(8) 0.077(2) Uani 0.422(9) 1 d D U P A 1
F4A F 0.0924(12) 0.0462(6) 0.3393(7) 0.064(2) Uani 0.422(9) 1 d D U P A 1
F5A F 0.0358(10) 0.2048(4) 0.3451(5) 0.0642(16) Uani 0.422(9) 1 d D U P A 1
F6A F 0.3420(8) 0.0854(6) 0.2990(5) 0.0755(18) Uani 0.422(9) 1 d D U P A 1
F1B F 0.1638(17) 0.1276(9) 0.2215(7) 0.070(2) Uani 0.239(6) 1 d D U P A 2
F2B F 0.1873(14) 0.1663(7) 0.4285(4) 0.070(2) Uani 0.239(6) 1 d D U P A 2
F3B F 0.223(2) 0.2575(9) 0.3183(11) 0.064(3) Uani 0.239(6) 1 d D U P A 2
F4B F 0.132(3) 0.0417(10) 0.3454(13) 0.064(3) Uani 0.239(6) 1 d D U P A 2
F5B F -0.0168(9) 0.1771(8) 0.3047(7) 0.068(2) Uani 0.239(6) 1 d D U P A 2
F6B F 0.3740(10) 0.1206(8) 0.3462(8) 0.086(2) Uani 0.239(6) 1 d D U P A 2
F1C F 0.075(2) 0.1369(14) 0.2251(9) 0.073(4) Uani 0.249(8) 1 d D U P A 3
F2C F 0.3364(17) 0.1582(12) 0.4106(8) 0.091(3) Uani 0.249(8) 1 d D U P A 3
F3C F 0.2352(16) 0.2579(9) 0.2933(9) 0.041(2) Uani 0.249(8) 1 d D U P A 3
F4C F 0.1951(16) 0.0332(6) 0.3231(8) 0.076(3) Uani 0.249(8) 1 d D U P A 3
F5C F 0.0534(14) 0.1683(11) 0.3588(8) 0.086(2) Uani 0.249(8) 1 d D U P A 3
F6C F 0.3737(10) 0.1269(7) 0.2749(7) 0.072(2) Uani 0.249(8) 1 d D U P A 3
F1D F 0.201(2) 0.1824(13) 0.2312(9) 0.068(3) Uani 0.092(2) 1 d D U P A 4
F2D F 0.182(3) 0.1062(14) 0.4226(10) 0.077(3) Uani 0.092(2) 1 d D U P A 4
F3D F 0.0074(18) 0.1040(13) 0.2881(12) 0.074(3) Uani 0.092(2) 1 d D U P A 4
F4D F 0.3740(19) 0.1918(15) 0.3693(14) 0.079(3) Uani 0.092(2) 1 d D U P A 4
F5D F 0.108(3) 0.2436(12) 0.3457(12) 0.072(3) Uani 0.092(2) 1 d D U P A 4
F6D F 0.267(3) 0.0414(13) 0.3033(12) 0.063(4) Uani 0.092(2) 1 d D U P A 4
N1 N 0.75600(15) 0.51981(9) 0.49815(8) 0.0274(3) Uani 1 1 d . . . . .
N2 N 0.73403(16) 0.17043(9) 0.50702(8) 0.0279(3) Uani 1 1 d . . . . .
N3 N 0.85422(15) 0.42954(9) 0.39191(8) 0.0265(3) Uani 1 1 d . . . . .
C1 C 0.78121(16) 0.43183(10) 0.46688(9) 0.0240(3) Uani 1 1 d . . . . .
C2 C 0.74823(17) 0.34578(10) 0.51093(9) 0.0249(3) Uani 1 1 d . . . . .
H2 H 0.704777 0.350330 0.564037 0.030 Uiso 1 1 calc R U . . .
C3 C 0.77799(17) 0.25520(10) 0.47821(9) 0.0248(3) Uani 1 1 d . . . . .
H3 H 0.835944 0.253748 0.430108 0.030 Uiso 1 1 calc R U . . .
C4 C 0.7060(2) 0.53217(12) 0.58431(11) 0.0346(3) Uani 1 1 d . . . . .
H4A H 0.591551 0.505081 0.579908 0.052 Uiso 1 1 calc R U . . .
H4B H 0.705428 0.601713 0.599022 0.052 Uiso 1 1 calc R U . . .
H4C H 0.787420 0.497987 0.631713 0.052 Uiso 1 1 calc R U . . .
C5 C 0.7777(2) 0.60863(11) 0.44837(11) 0.0351(3) Uani 1 1 d . . . . .
H5A H 0.862829 0.597119 0.412212 0.053 Uiso 1 1 calc R U . . .
H5B H 0.816309 0.661824 0.491000 0.053 Uiso 1 1 calc R U . . .
H5C H 0.668608 0.626374 0.408609 0.053 Uiso 1 1 calc R U . . .
C6 C 0.6358(2) 0.16315(12) 0.57693(11) 0.0364(4) Uani 1 1 d . . . . .
H6A H 0.689266 0.203606 0.628550 0.055 Uiso 1 1 calc R U . . .
H6B H 0.633349 0.095100 0.596238 0.055 Uiso 1 1 calc R U . . .
H6C H 0.519020 0.185860 0.552929 0.055 Uiso 1 1 calc R U . . .
C7 C 0.7633(2) 0.07953(11) 0.46271(11) 0.0378(4) Uani 1 1 d . . . . .
H7A H 0.653434 0.050941 0.433137 0.057 Uiso 1 1 calc R U . . .
H7B H 0.825431 0.033794 0.507675 0.057 Uiso 1 1 calc R U . . .
H7C H 0.830624 0.092878 0.417608 0.057 Uiso 1 1 calc R U . . .
C8A C 0.7808(10) 0.3998(9) 0.3135(5) 0.0250(14) Uani 0.732(6) 1 d D . P B 1
C9A C 0.8594(10) 0.3944(7) 0.2324(5) 0.0317(12) Uani 0.732(6) 1 d D . P B 1
H9A H 0.957828 0.349161 0.243419 0.038 Uiso 0.732(6) 1 calc R U P B 1
H9B H 0.898420 0.459550 0.217420 0.038 Uiso 0.732(6) 1 calc R U P B 1
C10A C 0.7165(6) 0.3566(3) 0.1562(3) 0.0364(9) Uani 0.732(6) 1 d D . P B 1
H10A H 0.763336 0.315417 0.114012 0.044 Uiso 0.732(6) 1 calc R U P B 1
H10B H 0.652337 0.411418 0.122311 0.044 Uiso 0.732(6) 1 calc R U P B 1
C11A C 0.6015(3) 0.2966(2) 0.20402(16) 0.0368(7) Uani 0.732(6) 1 d D . P B 1
H11A H 0.652965 0.232743 0.224775 0.044 Uiso 0.732(6) 1 calc R U P B 1
H11B H 0.486581 0.286425 0.165202 0.044 Uiso 0.732(6) 1 calc R U P B 1
C12A C 0.5964(10) 0.3670(7) 0.2853(4) 0.0367(17) Uani 0.732(6) 1 d D . P B 1
H12A H 0.519153 0.422936 0.265957 0.044 Uiso 0.732(6) 1 calc R U P B 1
H12B H 0.559797 0.332118 0.334823 0.044 Uiso 0.732(6) 1 calc R U P B 1
C8B C 0.758(3) 0.402(2) 0.3159(11) 0.022(3) Uani 0.268(6) 1 d D . P B 2
C9B C 0.863(2) 0.402(2) 0.2445(13) 0.029(3) Uani 0.268(6) 1 d D . P B 2
H9C H 0.978927 0.376794 0.268525 0.035 Uiso 0.268(6) 1 calc R U P B 2
H9D H 0.871474 0.469297 0.221306 0.035 Uiso 0.268(6) 1 calc R U P B 2
C10B C 0.7622(13) 0.3355(9) 0.1703(8) 0.032(2) Uani 0.268(6) 1 d D . P B 2
H10C H 0.781104 0.352778 0.110031 0.039 Uiso 0.268(6) 1 calc R U P B 2
H10D H 0.790075 0.265876 0.182890 0.039 Uiso 0.268(6) 1 calc R U P B 2
C11B C 0.5815(8) 0.3601(7) 0.1794(4) 0.038(2) Uani 0.268(6) 1 d D . P B 2
H11C H 0.498653 0.311941 0.146796 0.046 Uiso 0.268(6) 1 calc R U P B 2
H11D H 0.547806 0.425905 0.155185 0.046 Uiso 0.268(6) 1 calc R U P B 2
C12B C 0.589(2) 0.3561(16) 0.2823(10) 0.027(3) Uani 0.268(6) 1 d D . P B 2
H12C H 0.496225 0.394609 0.298918 0.032 Uiso 0.268(6) 1 calc R U P B 2
H12D H 0.585153 0.288292 0.304132 0.032 Uiso 0.268(6) 1 calc R U P B 2

loop_
_atom_site_aniso_label
_atom_site_aniso_U_11
_atom_site_aniso_U_22
_atom_site_aniso_U_33
_atom_site_aniso_U_23
_atom_site_aniso_U_13
_atom_site_aniso_U_12
P1 0.0451(3) 0.0292(2) 0.0271(2) -0.00125(15) 0.00159(17) 0.00084(16)
F1A 0.053(3) 0.072(3) 0.0220(18) 0.0048(19) 0.002(2) 0.007(3)
F2A 0.086(5) 0.135(4) 0.024(2) -0.004(2) -0.006(3) -0.031(4)
F3A 0.079(5) 0.060(4) 0.098(4) -0.001(3) 0.034(4) -0.036(3)
F4A 0.087(4) 0.040(3) 0.065(3) 0.004(3) 0.014(3) -0.027(3)
F5A 0.072(3) 0.055(3) 0.085(4) 0.020(3) 0.060(3) 0.028(2)
F6A 0.056(3) 0.093(4) 0.081(3) -0.002(3) 0.025(2) 0.040(3)
F1B 0.107(6) 0.071(4) 0.035(3) -0.010(3) 0.021(4) 0.003(5)
F2B 0.084(5) 0.095(5) 0.030(3) -0.019(3) 0.011(3) -0.007(4)
F3B 0.071(6) 0.025(3) 0.096(6) -0.015(4) 0.020(5) -0.014(3)
F4B 0.089(7) 0.041(4) 0.063(5) 0.027(4) 0.017(5) 0.011(5)
F5B 0.040(3) 0.080(5) 0.079(5) 0.019(4) 0.007(3) -0.003(3)
F6B 0.059(3) 0.098(5) 0.099(5) -0.003(5) 0.014(4) 0.035(3)
F1C 0.069(6) 0.076(5) 0.057(5) 0.000(5) -0.024(5) -0.023(5)
F2C 0.074(6) 0.145(6) 0.038(5) 0.004(4) -0.022(4) -0.014(5)
F3C 0.038(4) 0.033(3) 0.051(4) -0.001(3) 0.010(3) -0.001(3)
F4C 0.088(6) 0.045(3) 0.096(5) 0.031(3) 0.023(4) -0.014(4)
F5C 0.071(4) 0.118(6) 0.087(5) 0.010(5) 0.052(4) 0.001(4)
F6C 0.062(3) 0.072(4) 0.095(5) -0.008(4) 0.045(3) 0.010(3)
F1D 0.087(6) 0.071(6) 0.047(5) 0.012(5) 0.020(5) -0.014(6)
F2D 0.089(7) 0.092(7) 0.052(6) 0.015(6) 0.024(5) -0.013(7)
F3D 0.068(6) 0.071(6) 0.079(6) -0.001(6) 0.004(5) -0.009(5)
F4D 0.058(5) 0.091(6) 0.084(6) 0.001(6) 0.008(6) -0.036(5)
F5D 0.080(7) 0.061(6) 0.076(6) -0.012(5) 0.021(6) 0.000(6)
F6D 0.068(7) 0.058(7) 0.075(6) 0.009(6) 0.041(6) 0.021(6)
N1 0.0270(6) 0.0277(6) 0.0272(6) -0.0022(5) 0.0053(5) -0.0025(5)
N2 0.0326(6) 0.0277(6) 0.0252(6) -0.0001(5) 0.0102(5) -0.0006(5)
N3 0.0280(6) 0.0279(6) 0.0244(6) 0.0013(5) 0.0073(5) -0.0031(5)
C1 0.0194(6) 0.0301(7) 0.0214(6) -0.0017(5) 0.0018(5) -0.0021(5)
C2 0.0244(6) 0.0303(7) 0.0206(6) -0.0009(5) 0.0063(5) -0.0011(5)
C3 0.0241(6) 0.0309(7) 0.0197(6) 0.0013(5) 0.0055(5) -0.0005(5)
C4 0.0369(8) 0.0352(8) 0.0338(8) -0.0109(6) 0.0125(6) -0.0026(6)
C5 0.0361(8) 0.0261(7) 0.0406(8) 0.0015(6) 0.0034(7) -0.0015(6)
C6 0.0423(9) 0.0364(8) 0.0359(8) 0.0033(6) 0.0200(7) -0.0034(6)
C7 0.0535(10) 0.0275(8) 0.0360(8) -0.0019(6) 0.0175(7) 0.0004(7)
C8A 0.023(2) 0.026(2) 0.0271(18) 0.0020(14) 0.0074(13) 0.001(2)
C9A 0.043(2) 0.037(3) 0.020(2) 0.0019(18) 0.0168(18) 0.0019(17)
C10A 0.045(2) 0.043(2) 0.0227(16) -0.0001(12) 0.0103(16) -0.0029(15)
C11A 0.0395(12) 0.0452(17) 0.0264(11) -0.0057(10) 0.0088(9) -0.0091(10)
C12A 0.028(3) 0.062(4) 0.0206(18) -0.0091(19) 0.0053(16) 0.001(2)
C8B 0.027(6) 0.027(6) 0.014(3) 0.008(3) 0.012(3) 0.015(4)
C9B 0.028(5) 0.041(6) 0.015(4) -0.010(4) -0.003(3) 0.000(4)
C10B 0.037(5) 0.040(5) 0.020(4) -0.002(3) 0.005(3) 0.006(3)
C11B 0.032(3) 0.061(6) 0.020(3) -0.005(3) 0.004(2) -0.003(3)
C12B 0.017(5) 0.030(4) 0.031(5) 0.001(4) -0.002(4) 0.000(4)

loop_
_atom_type_symbol
_atom_type_description
_atom_type_scat_dispersion_real
_atom_type_scat_dispersion_imag
_atom_type_scat_source
C C 0.0033 0.0016 'International Tables Vol C Tables 4.2.6.8 and 6.1.1.4'
H H 0.0000 0.0000 'International Tables Vol C Tables 4.2.6.8 and 6.1.1.4'
F F 0.0171 0.0103 'International Tables Vol C Tables 4.2.6.8 and 6.1.1.4'
N N 0.0061 0.0033 'International Tables Vol C Tables 4.2.6.8 and 6.1.1.4'
P P 0.1023 0.0942 'International Tables Vol C Tables 4.2.6.8 and 6.1.1.4'

loop_
_geom_angle_atom_site_label_1
_geom_angle_atom_site_label_2
_geom_angle_atom_site_label_3
_geom_angle
_geom_angle_site_symmetry_1
_geom_angle_site_symmetry_3
_geom_angle_publ_flag
F6B P1 F1B 97.7(5) . . ?
F5C P1 F4C 103.1(6) . . ?
F6B P1 F3B 95.1(7) . . ?
F1B P1 F3B 96.6(7) . . ?
F3A P1 F6A 92.0(4) . . ?
F3A P1 F2A 93.3(5) . . ?
F6A P1 F2A 90.4(4) . . ?
F1D P1 F3D 92.9(9) . . ?
F5C P1 F1C 91.4(8) . . ?
F4C P1 F1C 86.1(8) . . ?
F1D P1 F5D 92.1(9) . . ?
F3D P1 F5D 87.8(9) . . ?
C1 N1 C4 121.30(12) . . ?
C1 N1 C5 121.69(12) . . ?
C4 N1 C5 117.02(12) . . ?
C3 N2 C6 121.99(12) . . ?
C3 N2 C7 121.16(12) . . ?
C6 N2 C7 116.44(12) . . ?
C8A N3 C1 125.5(4) . . ?
C8B N3 C1 117.5(9) . . ?
N1 C1 N3 116.00(12) . . ?
N1 C1 C2 122.02(12) . . ?
N3 C1 C2 121.81(12) . . ?
C3 C2 C1 121.11(12) . . ?
C3 C2 H2 119.4 . . ?
C1 C2 H2 119.4 . . ?
N2 C3 C2 126.47(13) . . ?
N2 C3 H3 116.8 . . ?
C2 C3 H3 116.8 . . ?
N1 C4 H4A 109.5 . . ?
N1 C4 H4B 109.5 . . ?
H4A C4 H4B 109.5 . . ?
N1 C4 H4C 109.5 . . ?
H4A C4 H4C 109.5 . . ?
H4B C4 H4C 109.5 . . ?
N1 C5 H5A 109.5 . . ?
N1 C5 H5B 109.5 . . ?
H5A C5 H5B 109.5 . . ?
N1 C5 H5C 109.5 . . ?
H5A C5 H5C 109.5 . . ?
H5B C5 H5C 109.5 . . ?
N2 C6 H6A 109.5 . . ?
N2 C6 H6B 109.5 . . ?
H6A C6 H6B 109.5 . . ?
N2 C6 H6C 109.5 . . ?
H6A C6 H6C 109.5 . . ?
H6B C6 H6C 109.5 . . ?
N2 C7 H7A 109.5 . . ?
N2 C7 H7B 109.5 . . ?
H7A C7 H7B 109.5 . . ?
N2 C7 H7C 109.5 . . ?
H7A C7 H7C 109.5 . . ?
H7B C7 H7C 109.5 . . ?
N3 C8A C9A 126.2(5) . . ?
N3 C8A C12A 125.5(6) . . ?
C9A C8A C12A 108.3(5) . . ?
C8A C9A C10A 104.9(4) . . ?
C8A C9A H9A 110.8 . . ?
C10A C9A H9A 110.8 . . ?
C8A C9A H9B 110.8 . . ?
C10A C9A H9B 110.8 . . ?
H9A C9A H9B 108.9 . . ?
C9A C10A C11A 104.7(4) . . ?
C9A C10A H10A 110.8 . . ?
C11A C10A H10A 110.8 . . ?
C9A C10A H10B 110.8 . . ?
C11A C10A H10B 110.8 . . ?
H10A C10A H10B 108.9 . . ?
C10A C11A C12A 99.5(4) . . ?
C10A C11A H11A 111.9 . . ?
C12A C11A H11A 111.9 . . ?
C10A C11A H11B 111.9 . . ?
C12A C11A H11B 111.9 . . ?
H11A C11A H11B 109.6 . . ?
C8A C12A C11A 102.2(5) . . ?
C8A C12A H12A 111.3 . . ?
C11A C12A H12A 111.3 . . ?
C8A C12A H12B 111.3 . . ?
C11A C12A H12B 111.3 . . ?
H12A C12A H12B 109.2 . . ?
N3 C8B C12B 138.7(15) . . ?
N3 C8B C9B 109.0(14) . . ?
C12B C8B C9B 111.6(12) . . ?
C8B C9B C10B 103.8(12) . . ?
C8B C9B H9C 111.0 . . ?
C10B C9B H9C 111.0 . . ?
C8B C9B H9D 111.0 . . ?
C10B C9B H9D 111.0 . . ?
H9C C9B H9D 109.0 . . ?
C11B C10B C9B 99.0(10) . . ?
C11B C10B H10C 112.0 . . ?
C9B C10B H10C 112.0 . . ?
C11B C10B H10D 112.0 . . ?
C9B C10B H10D 112.0 . . ?
H10C C10B H10D 109.6 . . ?
C10B C11B C12B 104.9(9) . . ?
C10B C11B H11C 110.8 . . ?
C12B C11B H11C 110.8 . . ?
C10B C11B H11D 110.8 . . ?
C12B C11B H11D 110.8 . . ?
H11C C11B H11D 108.8 . . ?
C8B C12B C11B 99.3(10) . . ?
C8B C12B H12C 111.9 . . ?
C11B C12B H12C 111.9 . . ?
C8B C12B H12D 111.9 . . ?
C11B C12B H12D 111.9 . . ?
H12C C12B H12D 109.6 . . ?

loop_
_geom_bond_atom_site_label_1
_geom_bond_atom_site_label_2
_geom_bond_distance
_geom_bond_site_symmetry_2
_geom_bond_publ_flag
P1 F5C 1.389(10) . ?
P1 F6B 1.464(7) . ?
P1 F1D 1.488(12) . ?
P1 F1B 1.520(10) . ?
P1 F3A 1.536(8) . ?
P1 F4C 1.547(9) . ?
P1 F3B 1.552(11) . ?
P1 F6A 1.563(4) . ?
P1 F2A 1.572(6) . ?
P1 F3D 1.574(13) . ?
P1 F1C 1.574(13) . ?
P1 F5D 1.577(14) . ?
N1 C1 1.3288(18) . ?
N1 C4 1.4630(19) . ?
N1 C5 1.4650(19) . ?
N2 C3 1.3178(18) . ?
N2 C6 1.4604(18) . ?
N2 C7 1.4607(19) . ?
N3 C8A 1.276(6) . ?
N3 C8B 1.297(16) . ?
N3 C1 1.3930(17) . ?
C1 C2 1.4108(19) . ?
C2 C3 1.3788(19) . ?
C2 H2 0.9500 . ?
C3 H3 0.9500 . ?
C4 H4A 0.9800 . ?
C4 H4B 0.9800 . ?
C4 H4C 0.9800 . ?
C5 H5A 0.9800 . ?
C5 H5B 0.9800 . ?
C5 H5C 0.9800 . ?
C6 H6A 0.9800 . ?
C6 H6B 0.9800 . ?
C6 H6C 0.9800 . ?
C7 H7A 0.9800 . ?
C7 H7B 0.9800 . ?
C7 H7C 0.9800 . ?
C8A C9A 1.507(6) . ?
C8A C12A 1.516(6) . ?
C9A C10A 1.530(6) . ?
C9A H9A 0.9900 . ?
C9A H9B 0.9900 . ?
C10A C11A 1.535(5) . ?
C10A H10A 0.9900 . ?
C10A H10B 0.9900 . ?
C11A C12A 1.577(6) . ?
C11A H11A 0.9900 . ?
C11A H11B 0.9900 . ?
C12A H12A 0.9900 . ?
C12A H12B 0.9900 . ?
C8B C12B 1.483(14) . ?
C8B C9B 1.511(14) . ?
C9B C10B 1.539(14) . ?
C9B H9C 0.9900 . ?
C9B H9D 0.9900 . ?
C10B C11B 1.527(10) . ?
C10B H10C 0.9900 . ?
C10B H10D 0.9900 . ?
C11B C12B 1.554(13) . ?
C11B H11C 0.9900 . ?
C11B H11D 0.9900 . ?
C12B H12C 0.9900 . ?
C12B H12D 0.9900 . ?

loop_
_geom_torsion_atom_site_label_1
_geom_torsion_atom_site_label_2
_geom_torsion_atom_site_label_3
_geom_torsion_atom_site_label_4
_geom_torsion
_geom_torsion_site_symmetry_1
_geom_torsion_site_symmetry_2
_geom_torsion_site_symmetry_3
_geom_torsion_site_symmetry_4
_geom_torsion_publ_flag
C4 N1 C1 N3 -170.17(12) . . . . ?
C5 N1 C1 N3 9.52(19) . . . . ?
C4 N1 C1 C2 5.2(2) . . . . ?
C5 N1 C1 C2 -175.14(13) . . . . ?
C8A N3 C1 N1 -113.8(8) . . . . ?
C8B N3 C1 N1 -110.4(17) . . . . ?
C8A N3 C1 C2 70.9(8) . . . . ?
C8B N3 C1 C2 74.3(18) . . . . ?
N1 C1 C2 C3 -178.89(13) . . . . ?
N3 C1 C2 C3 -3.8(2) . . . . ?
C6 N2 C3 C2 3.6(2) . . . . ?
C7 N2 C3 C2 176.00(14) . . . . ?
C1 C2 C3 N2 -171.53(13) . . . . ?
C1 N3 C8A C9A -178.3(8) . . . . ?
C1 N3 C8A C12A 4.0(16) . . . . ?
N3 C8A C9A C10A -178.6(11) . . . . ?
C12A C8A C9A C10A -0.5(11) . . . . ?
C8A C9A C10A C11A -27.3(9) . . . . ?
C9A C10A C11A C12A 43.0(6) . . . . ?
N3 C8A C12A C11A -154.9(10) . . . . ?
C9A C8A C12A C11A 27.1(10) . . . . ?
C10A C11A C12A C8A -42.3(7) . . . . ?
C1 N3 C8B C12B -11(5) . . . . ?
C1 N3 C8B C9B -178.9(17) . . . . ?
N3 C8B C9B C10B 160(2) . . . . ?
C12B C8B C9B C10B -11(3) . . . . ?
C8B C9B C10B C11B 35(2) . . . . ?
C9B C10B C11B C12B -46.6(16) . . . . ?
N3 C8B C12B C11B 175(4) . . . . ?
C9B C8B C12B C11B -17(3) . . . . ?
C10B C11B C12B C8B 39(2) . . . . ?
